data_7102497
loop_
_publ_author_name
'Becker, Barbara'
'Baranowska, Katarzyna'
'Chojnacki, Jaroslaw'
'Wojnowski, Wieslaw'

_publ_section_title
;
 Cubane-like structure of a silanethiol--primary amine assembly--a
 novel, unusual hydrogen bond pattern.
;
_journal_issue 5
_journal_name_full 'Chemical communications (Cambridge, England)'
_journal_page_first 620
_journal_page_last 621
_journal_paper_doi 10.1039/b313576d
_journal_year 2004
_chemical_formula_moiety '4(C12 H27 O3 S Si), C7 H8, 4(C5 H14 N)'
_chemical_formula_sum 'C75 H172 N4 O12 S4 Si4'
_chemical_formula_weight 1562.77
_chemical_name_common '3-methyl-n-butylammonium tri-tert-butoxysilanethiolate'
_chemical_name_systematic
;
3-methyl-n-butylammonium tri-tert-butoxysilanethiolate
;
_space_group_IT_number 14
_symmetry_cell_setting monoclinic
_symmetry_space_group_name_Hall '-P 2ybc'
_symmetry_space_group_name_H-M 'P 1 21/c 1'
_atom_sites_solution_hydrogens geom
_atom_sites_solution_primary direct
_atom_sites_solution_secondary difmap
_audit_creation_method SHELXL-97
_cell_angle_alpha 90.00
_cell_angle_beta 91.96(3)
_cell_angle_gamma 90.00
_cell_formula_units_Z 4
_cell_length_a 21.709(4)
_cell_length_b 15.326(3)
_cell_length_c 30.588(6)
_cell_measurement_reflns_used 80
_cell_measurement_temperature 200.0(2)
_cell_measurement_theta_max 20
_cell_measurement_theta_min 3
_cell_volume 10171(3)
_computing_cell_refinement 'KM4 System (Ga\/ldecki, 1996)'
_computing_data_collection 'KM4 System (Ga\/ldecki, 1996)'
_computing_data_reduction 'DATAPROC (Ga\/ldecki, 1996)'
_computing_molecular_graphics 'RESVIEW, (Schwenk, 1998)'
_computing_publication_material 'SHELXL - 97 (Sheldrick, 1997)'
_computing_structure_refinement 'SHELXL - 97 (Sheldrick, 1997)'
_computing_structure_solution 'SHELXS - 97 (Sheldrick, 1997)'
_diffrn_ambient_temperature 200.0(2)
_diffrn_measured_fraction_theta_full 0.924
_diffrn_measured_fraction_theta_max 0.924
_diffrn_measurement_device_type 'KM4 Oxford Diffraction'
_diffrn_measurement_method '\w--2\q scan'
_diffrn_radiation_monochromator graphite
_diffrn_radiation_source 'fine-focus sealed tube'
_diffrn_radiation_type MoK\a
_diffrn_radiation_wavelength 0.71073
_diffrn_reflns_av_R_equivalents 0.0000
_diffrn_reflns_av_sigmaI/netI 0.8906
_diffrn_reflns_limit_h_max 25
_diffrn_reflns_limit_h_min -25
_diffrn_reflns_limit_k_max 0
_diffrn_reflns_limit_k_min -18
_diffrn_reflns_limit_l_max 35
_diffrn_reflns_limit_l_min -29
_diffrn_reflns_number 21140
_diffrn_reflns_theta_full 25.00
_diffrn_reflns_theta_max 25.00
_diffrn_reflns_theta_min 1.33
_diffrn_standards_decay_% 1.67
_diffrn_standards_interval_count 200
_diffrn_standards_number 3
_exptl_absorpt_coefficient_mu 0.189
_exptl_absorpt_correction_type none
_exptl_crystal_colour colourless
_exptl_crystal_density_diffrn 1.021
_exptl_crystal_density_method 'not measured'
_exptl_crystal_description plate
_exptl_crystal_F_000 3464
_exptl_crystal_size_max 0.5
_exptl_crystal_size_mid 0.4
_exptl_crystal_size_min 0.2
_refine_diff_density_max 0.555
_refine_diff_density_min -0.384
_refine_diff_density_rms 0.069
_refine_ls_extinction_method none
_refine_ls_goodness_of_fit_ref 0.932
_refine_ls_hydrogen_treatment mixed
_refine_ls_matrix_type full
_refine_ls_number_parameters 943
_refine_ls_number_reflns 21140
_refine_ls_number_restraints 36
_refine_ls_restrained_S_all 0.935
_refine_ls_R_factor_all 0.1982
_refine_ls_R_factor_gt 0.0561
_refine_ls_shift/su_max 0.003
_refine_ls_shift/su_mean 0.000
_refine_ls_structure_factor_coef Fsqd
_refine_ls_weighting_details 'w=1/[\s^2^(Fo^2^)+(0.1247P)^2^+0.0000P] where P=(Fo^2^+2Fc^2^)/3'
_refine_ls_weighting_scheme calc
_refine_ls_wR_factor_gt 0.1558
_refine_ls_wR_factor_ref 0.2036
_reflns_number_gt 9864
_reflns_number_total 21140
_reflns_threshold_expression >2sigma(I)
_cod_data_source_file b313576d.txt
_cod_data_source_block 3
_cod_depositor_comments
;
The following automatic conversions were performed:

'_refine_ls_weighting_scheme' value 'calc
w=1/[\s^2^(Fo^2^)+(0.1247P)^2^+0.0000P] where P=(Fo^2^+2Fc^2^)/3' was
changed to 'calc'. New tag '_refine_ls_weighting_details' was
created. The value of the new tag was set to
'w=1/[\s^2^(Fo^2^)+(0.1247P)^2^+0.0000P] where P=(Fo^2^+2Fc^2^)/3'.

Automatic conversion script
Id: cif_fix_values 3143 2015-03-26 13:38:13Z robertas 
;
_cod_original_sg_symbol_H-M 'P 21/c'
_cod_database_code 7102497

loop_
_symmetry_equiv_pos_as_xyz
'x, y, z'
'-x, y+1/2, -z+1/2'
'-x, -y, -z'
'x, -y-1/2, z-1/2'

loop_
_atom_site_label
_atom_site_type_symbol
_atom_site_fract_x
_atom_site_fract_y
_atom_site_fract_z
_atom_site_U_iso_or_equiv
_atom_site_adp_type
_atom_site_occupancy
_atom_site_calc_flag
_atom_site_refinement_flags
_atom_site_disorder_assembly
_atom_site_disorder_group
S1 S 0.74079(4) 0.11273(6) 0.63093(3) 0.0490(3) Uani 1 d . . .
Si1 Si 0.79819(4) 0.01424(6) 0.65081(3) 0.0408(3) Uani 1 d . . .
S2 S 0.85076(4) 0.36842(6) 0.66138(3) 0.0456(3) Uani 1 d . . .
Si2 Si 0.91087(4) 0.45879(6) 0.63902(3) 0.0424(3) Uani 1 d . . .
S3 S 0.65457(4) 0.39079(6) 0.65337(3) 0.0511(3) Uani 1 d . . .
Si3 Si 0.59452(4) 0.37671(7) 0.70309(3) 0.0420(3) Uani 1 d . . .
Si4 Si 0.69827(5) 0.30275(7) 0.47597(3) 0.0479(3) Uani 1 d . . .
S4 S 0.75812(4) 0.27802(7) 0.52722(3) 0.0515(3) Uani 1 d . . .
O1 O 0.79264(11) -0.07404(15) 0.62166(8) 0.0492(7) Uani 1 d . . .
C10 C 0.78827(19) -0.0905(2) 0.57538(14) 0.0544(11) Uani 1 d . . .
C11 C 0.7214(2) -0.0806(3) 0.55982(16) 0.0733(13) Uani 1 d . . .
H11A H 0.6958 -0.1215 0.5758 0.110 Uiso 1 calc R . .
H11B H 0.7177 -0.0931 0.5284 0.110 Uiso 1 calc R . .
H11C H 0.7077 -0.0207 0.5652 0.110 Uiso 1 calc R . .
C12 C 0.8097(2) -0.1826(3) 0.56944(16) 0.0711(13) Uani 1 d . . .
H12A H 0.8535 -0.1870 0.5781 0.107 Uiso 1 calc R . .
H12B H 0.8039 -0.1994 0.5387 0.107 Uiso 1 calc R . .
H12C H 0.7858 -0.2217 0.5877 0.107 Uiso 1 calc R . .
C13 C 0.8294(2) -0.0284(3) 0.55073(15) 0.0722(13) Uani 1 d . . .
H13A H 0.8150 0.0317 0.5546 0.108 Uiso 1 calc R . .
H13B H 0.8276 -0.0432 0.5195 0.108 Uiso 1 calc R . .
H13C H 0.8719 -0.0336 0.5622 0.108 Uiso 1 calc R . .
O2 O 0.86922(10) 0.05165(14) 0.64919(8) 0.0448(6) Uani 1 d . . .
C20 C 0.92589(16) 0.0188(3) 0.66990(14) 0.0553(11) Uani 1 d . . .
C21 C 0.9293(2) 0.0517(4) 0.71640(17) 0.0926(17) Uani 1 d . . .
H21A H 0.9669 0.0295 0.7312 0.139 Uiso 1 calc R . .
H21B H 0.8932 0.0314 0.7318 0.139 Uiso 1 calc R . .
H21C H 0.9301 0.1157 0.7163 0.139 Uiso 1 calc R . .
C22 C 0.97724(18) 0.0553(4) 0.64400(19) 0.0904(17) Uani 1 d . . .
H22A H 0.9723 0.0361 0.6135 0.136 Uiso 1 calc R . .
H22B H 1.0168 0.0344 0.6563 0.136 Uiso 1 calc R . .
H22C H 0.9762 0.1191 0.6452 0.136 Uiso 1 calc R . .
C23 C 0.9278(2) -0.0799(3) 0.66812(19) 0.0868(16) Uani 1 d . . .
H23A H 0.9252 -0.0991 0.6376 0.130 Uiso 1 calc R . .
H23B H 0.8930 -0.1039 0.6838 0.130 Uiso 1 calc R . .
H23C H 0.9666 -0.1007 0.6819 0.130 Uiso 1 calc R . .
O3 O 0.79083(11) -0.01884(16) 0.70094(8) 0.0518(7) Uani 1 d . . .
C30 C 0.74660(19) -0.0735(3) 0.72126(15) 0.0585(11) Uani 1 d . . .
C31 C 0.7443(3) -0.0447(4) 0.76733(18) 0.1010(18) Uani 1 d . . .
H31A H 0.7858 -0.0470 0.7809 0.151 Uiso 1 calc R . .
H31B H 0.7169 -0.0832 0.7832 0.151 Uiso 1 calc R . .
H31C H 0.7288 0.0153 0.7684 0.151 Uiso 1 calc R . .
C32 C 0.6834(2) -0.0643(5) 0.69894(19) 0.114(2) Uani 1 d . . .
H32A H 0.6535 -0.0997 0.7145 0.171 Uiso 1 calc R . .
H32B H 0.6851 -0.0843 0.6686 0.171 Uiso 1 calc R . .
H32C H 0.6707 -0.0029 0.6994 0.171 Uiso 1 calc R . .
C33 C 0.7686(3) -0.1652(3) 0.7175(3) 0.132(3) Uani 1 d . . .
H33A H 0.8079 -0.1718 0.7338 0.198 Uiso 1 calc R . .
H33B H 0.7742 -0.1794 0.6867 0.198 Uiso 1 calc R . .
H33C H 0.7381 -0.2048 0.7296 0.198 Uiso 1 calc R . .
O4 O 0.88028(10) 0.49912(16) 0.59288(8) 0.0488(7) Uani 1 d . . .
C40 C 0.90810(18) 0.5419(3) 0.55537(15) 0.0617(12) Uani 1 d . . .
C41 C 0.9285(2) 0.4714(3) 0.52450(16) 0.0838(15) Uani 1 d . . .
H41A H 0.9436 0.4983 0.4978 0.126 Uiso 1 calc R . .
H41B H 0.8935 0.4332 0.5170 0.126 Uiso 1 calc R . .
H41C H 0.9616 0.4371 0.5387 0.126 Uiso 1 calc R . .
C42 C 0.8566(2) 0.5950(3) 0.53431(16) 0.0782(14) Uani 1 d . . .
H42A H 0.8417 0.6376 0.5554 0.117 Uiso 1 calc R . .
H42B H 0.8227 0.5562 0.5251 0.117 Uiso 1 calc R . .
H42C H 0.8718 0.6257 0.5088 0.117 Uiso 1 calc R . .
C43 C 0.9597(2) 0.5998(4) 0.57083(19) 0.1011(19) Uani 1 d . . .
H43A H 0.9442 0.6424 0.5917 0.152 Uiso 1 calc R . .
H43B H 0.9764 0.6306 0.5458 0.152 Uiso 1 calc R . .
H43C H 0.9921 0.5645 0.5851 0.152 Uiso 1 calc R . .
O5 O 0.97757(10) 0.42140(16) 0.62580(9) 0.0517(7) Uani 1 d . . .
C50 C 1.03238(19) 0.4003(3) 0.65097(17) 0.0707(13) Uani 1 d . . .
C51 C 1.0167(2) 0.3572(4) 0.6939(2) 0.117(2) Uani 1 d . . .
H51A H 0.9900 0.3960 0.7103 0.176 Uiso 1 calc R . .
H51B H 1.0548 0.3460 0.7112 0.176 Uiso 1 calc R . .
H51C H 0.9953 0.3020 0.6880 0.176 Uiso 1 calc R . .
C52 C 1.0671(2) 0.4850(4) 0.6611(2) 0.0943(17) Uani 1 d . . .
H52A H 1.0759 0.5150 0.6338 0.141 Uiso 1 calc R . .
H52B H 1.1059 0.4717 0.6770 0.141 Uiso 1 calc R . .
H52C H 1.0418 0.5227 0.6792 0.141 Uiso 1 calc R . .
C53 C 1.0704(2) 0.3443(5) 0.6212(3) 0.133(3) Uani 1 d . . .
H53A H 1.0496 0.2883 0.6161 0.199 Uiso 1 calc R . .
H53B H 1.1112 0.3341 0.6350 0.199 Uiso 1 calc R . .
H53C H 1.0750 0.3744 0.5932 0.199 Uiso 1 calc R . .
O6 O 0.92618(11) 0.53865(15) 0.67263(9) 0.0516(7) Uani 1 d . . .
C60 C 0.88815(19) 0.5927(3) 0.69829(16) 0.0633(12) Uani 1 d . . .
C61 C 0.8785(2) 0.5460(4) 0.74142(17) 0.0849(16) Uani 1 d . . .
H61A H 0.8541 0.5830 0.7604 0.127 Uiso 1 calc R . .
H61B H 0.9186 0.5339 0.7558 0.127 Uiso 1 calc R . .
H61C H 0.8567 0.4909 0.7358 0.127 Uiso 1 calc R . .
C62 C 0.9244(3) 0.6761(3) 0.7065(2) 0.1007(19) Uani 1 d . . .
H62A H 0.9287 0.7075 0.6789 0.151 Uiso 1 calc R . .
H62B H 0.9654 0.6617 0.7190 0.151 Uiso 1 calc R . .
H62C H 0.9026 0.7130 0.7271 0.151 Uiso 1 calc R . .
C63 C 0.8267(2) 0.6113(3) 0.67587(18) 0.0843(16) Uani 1 d . . .
H63A H 0.8054 0.5562 0.6694 0.126 Uiso 1 calc R . .
H63B H 0.8331 0.6429 0.6485 0.126 Uiso 1 calc R . .
H63C H 0.8017 0.6470 0.6951 0.126 Uiso 1 calc R . .
O7 O 0.58974(11) 0.46003(17) 0.73587(8) 0.0533(7) Uani 1 d . . .
C70 C 0.63426(19) 0.5169(3) 0.75661(14) 0.0606(11) Uani 1 d . . .
C71 C 0.69441(19) 0.4702(3) 0.76632(16) 0.0737(13) Uani 1 d . . .
H71A H 0.6868 0.4179 0.7838 0.111 Uiso 1 calc R . .
H71B H 0.7226 0.5091 0.7827 0.111 Uiso 1 calc R . .
H71C H 0.7129 0.4532 0.7388 0.111 Uiso 1 calc R . .
C72 C 0.6433(2) 0.5933(3) 0.72701(18) 0.0843(15) Uani 1 d . . .
H72A H 0.6716 0.6350 0.7413 0.126 Uiso 1 calc R . .
H72B H 0.6035 0.6216 0.7207 0.126 Uiso 1 calc R . .
H72C H 0.6606 0.5732 0.6996 0.126 Uiso 1 calc R . .
C73 C 0.6048(2) 0.5446(3) 0.79913(16) 0.0844(15) Uani 1 d . . .
H73A H 0.6330 0.5835 0.8155 0.127 Uiso 1 calc R . .
H73B H 0.5965 0.4928 0.8168 0.127 Uiso 1 calc R . .
H73C H 0.5660 0.5753 0.7923 0.127 Uiso 1 calc R . .
O8 O 0.61644(10) 0.29021(16) 0.73141(8) 0.0495(7) Uani 1 d . . .
C80 C 0.58209(18) 0.2356(3) 0.76113(14) 0.0614(12) Uani 1 d . . .
C81 C 0.6304(2) 0.1911(4) 0.78969(18) 0.0913(17) Uani 1 d . . .
H81A H 0.6563 0.1546 0.7716 0.137 Uiso 1 calc R . .
H81B H 0.6103 0.1546 0.8113 0.137 Uiso 1 calc R . .
H81C H 0.6559 0.2352 0.8048 0.137 Uiso 1 calc R . .
C82 C 0.5454(2) 0.1717(4) 0.73459(17) 0.0975(19) Uani 1 d . . .
H82A H 0.5148 0.2028 0.7162 0.146 Uiso 1 calc R . .
H82B H 0.5243 0.1316 0.7541 0.146 Uiso 1 calc R . .
H82C H 0.5728 0.1385 0.7160 0.146 Uiso 1 calc R . .
C83 C 0.5420(3) 0.2913(4) 0.78971(18) 0.0988(18) Uani 1 d . . .
H83A H 0.5677 0.3345 0.8054 0.148 Uiso 1 calc R . .
H83B H 0.5216 0.2541 0.8109 0.148 Uiso 1 calc R . .
H83C H 0.5108 0.3214 0.7713 0.148 Uiso 1 calc R . .
O9 O 0.52385(10) 0.35654(18) 0.68691(9) 0.0555(7) Uani 1 d . . .
C90 C 0.47666(18) 0.4097(3) 0.66665(14) 0.0634(12) Uani 1 d . . .
C91 C 0.4301(3) 0.4233(6) 0.7009(3) 0.175(4) Uani 1 d . . .
H91A H 0.4010 0.4689 0.6914 0.263 Uiso 1 calc R . .
H91B H 0.4511 0.4410 0.7284 0.263 Uiso 1 calc R . .
H91C H 0.4076 0.3687 0.7055 0.263 Uiso 1 calc R . .
C92 C 0.4540(4) 0.3594(5) 0.6288(3) 0.205(5) Uani 1 d . . .
H92A H 0.4885 0.3452 0.6102 0.307 Uiso 1 calc R . .
H92B H 0.4234 0.3939 0.6120 0.307 Uiso 1 calc R . .
H92C H 0.4349 0.3054 0.6388 0.307 Uiso 1 calc R . .
C93 C 0.4994(3) 0.4968(4) 0.6515(2) 0.117(2) Uani 1 d . . .
H93A H 0.5324 0.4882 0.6309 0.175 Uiso 1 calc R . .
H93B H 0.5154 0.5302 0.6768 0.175 Uiso 1 calc R . .
H93C H 0.4654 0.5289 0.6371 0.175 Uiso 1 calc R . .
O10 O 0.70617(13) 0.39591(18) 0.45145(9) 0.0634(8) Uani 1 d . . .
C100 C 0.7487(2) 0.4265(3) 0.41944(14) 0.0760(14) Uani 1 d . . .
C101 C 0.7232(3) 0.3987(4) 0.37451(15) 0.1026(19) Uani 1 d . . .
H10A H 0.7491 0.4228 0.3518 0.154 Uiso 1 calc R . .
H10B H 0.6810 0.4207 0.3703 0.154 Uiso 1 calc R . .
H10C H 0.7230 0.3349 0.3726 0.154 Uiso 1 calc R . .
C102 C 0.8115(3) 0.3889(4) 0.42771(18) 0.109(2) Uani 1 d . . .
H10D H 0.8401 0.4144 0.4072 0.163 Uiso 1 calc R . .
H10E H 0.8099 0.3255 0.4236 0.163 Uiso 1 calc R . .
H10F H 0.8256 0.4021 0.4578 0.163 Uiso 1 calc R . .
C103 C 0.7485(3) 0.5245(4) 0.4232(2) 0.124(2) Uani 1 d . . .
H10G H 0.7659 0.5416 0.4519 0.185 Uiso 1 calc R . .
H10H H 0.7062 0.5462 0.4199 0.185 Uiso 1 calc R . .
H10I H 0.7735 0.5496 0.4002 0.185 Uiso 1 calc R . .
O11 O 0.69866(12) 0.23096(18) 0.43643(8) 0.0577(7) Uani 1 d . . .
C110 C 0.7033(2) 0.1377(3) 0.43612(14) 0.0644(12) Uani 1 d . . .
C111 C 0.7700(2) 0.1132(4) 0.44262(18) 0.0953(17) Uani 1 d . . .
H11D H 0.7945 0.1445 0.4214 0.143 Uiso 1 calc R . .
H11E H 0.7747 0.0502 0.4384 0.143 Uiso 1 calc R . .
H11F H 0.7842 0.1290 0.4723 0.143 Uiso 1 calc R . .
C112 C 0.6801(3) 0.1111(4) 0.39051(16) 0.0951(17) Uani 1 d . . .
H11G H 0.6373 0.1300 0.3860 0.143 Uiso 1 calc R . .
H11H H 0.6825 0.0475 0.3876 0.143 Uiso 1 calc R . .
H11I H 0.7057 0.1386 0.3686 0.143 Uiso 1 calc R . .
C113 C 0.6651(2) 0.0971(3) 0.47098(15) 0.0774(14) Uani 1 d . . .
H11J H 0.6829 0.1120 0.4999 0.116 Uiso 1 calc R . .
H11K H 0.6646 0.0336 0.4674 0.116 Uiso 1 calc R . .
H11L H 0.6228 0.1195 0.4683 0.116 Uiso 1 calc R . .
O12 O 0.62900(11) 0.30860(18) 0.49575(8) 0.0551(7) Uani 1 d . . .
C120 C 0.57146(18) 0.3400(3) 0.47577(15) 0.0697(13) Uani 1 d . . .
C121 C 0.5214(2) 0.3037(5) 0.5031(2) 0.139(3) Uani 1 d . . .
H12D H 0.5213 0.2399 0.5009 0.209 Uiso 1 calc R . .
H12E H 0.4815 0.3266 0.4924 0.209 Uiso 1 calc R . .
H12F H 0.5288 0.3210 0.5336 0.209 Uiso 1 calc R . .
C122 C 0.5721(2) 0.4403(4) 0.47711(19) 0.1011(19) Uani 1 d . . .
H12G H 0.5735 0.4600 0.5076 0.152 Uiso 1 calc R . .
H12H H 0.5347 0.4628 0.4622 0.152 Uiso 1 calc R . .
H12I H 0.6084 0.4620 0.4624 0.152 Uiso 1 calc R . .
C123 C 0.5639(2) 0.3101(4) 0.42905(17) 0.0862(15) Uani 1 d . . .
H12J H 0.5986 0.3312 0.4123 0.129 Uiso 1 calc R . .
H12K H 0.5253 0.3334 0.4162 0.129 Uiso 1 calc R . .
H12L H 0.5628 0.2462 0.4282 0.129 Uiso 1 calc R . .
N1 N 0.74432(13) 0.25147(19) 0.70799(10) 0.0469(8) Uani 1 d . . .
H1A H 0.7358 0.2083 0.6883 0.056 Uiso 1 calc R . .
H1B H 0.7570 0.3000 0.6937 0.056 Uiso 1 calc R . .
H1C H 0.7098 0.2641 0.7228 0.056 Uiso 1 calc R . .
C1 C 0.79352(17) 0.2223(3) 0.73910(13) 0.0549(10) Uani 1 d . . .
H1D H 0.8312 0.2093 0.7230 0.066 Uiso 1 calc R . .
H1E H 0.7805 0.1680 0.7537 0.066 Uiso 1 calc R . .
C2 C 0.80772(18) 0.2916(3) 0.77332(14) 0.0605(11) Uani 1 d . . .
H2A H 0.7790 0.2889 0.7978 0.073 Uiso 1 d R . .
H2B H 0.8038 0.3492 0.7589 0.073 Uiso 1 d R . .
C3 C 0.8647(3) 0.2741(5) 0.8009(2) 0.108(2) Uani 1 d . . .
H3 H 0.8985 0.2782 0.7795 0.130 Uiso 1 calc R A 1
C4 C 0.8763(4) 0.3539(6) 0.8311(2) 0.161(3) Uani 1 d . . .
H4A H 0.8477 0.3522 0.8552 0.241 Uiso 1 calc R . .
H4B H 0.8698 0.4077 0.8143 0.241 Uiso 1 calc R . .
H4C H 0.9188 0.3523 0.8430 0.241 Uiso 1 calc R . .
C5 C 0.8742(6) 0.1977(7) 0.8196(4) 0.131(5) Uani 0.674(13) d P B 1
H5A H 0.8424 0.1871 0.8409 0.197 Uiso 0.674(13) calc PR B 1
H5B H 0.9149 0.1973 0.8345 0.197 Uiso 0.674(13) calc PR B 1
H5C H 0.8724 0.1518 0.7972 0.197 Uiso 0.674(13) calc PR B 1
C5A C 0.9205(7) 0.2596(16) 0.7866(8) 0.131(13) Uani 0.326(13) d P B 2
H5A1 H 0.9181 0.2169 0.7628 0.197 Uiso 0.326(13) calc PR B 2
H5A2 H 0.9470 0.2370 0.8106 0.197 Uiso 0.326(13) calc PR B 2
H5A3 H 0.9377 0.3144 0.7758 0.197 Uiso 0.326(13) calc PR B 2
N2 N 0.75410(12) 0.44853(19) 0.58457(10) 0.0458(8) Uani 1 d . . .
H2C H 0.7586 0.3987 0.5688 0.055 Uiso 1 calc R . .
H2D H 0.7435 0.4347 0.6122 0.055 Uiso 1 calc R . .
H2E H 0.7903 0.4786 0.5855 0.055 Uiso 1 calc R . .
C15 C 0.70532(17) 0.5029(2) 0.56369(13) 0.0520(10) Uani 1 d . . .
H15A H 0.6669 0.4684 0.5606 0.062 Uiso 1 calc R . .
H15B H 0.7178 0.5196 0.5340 0.062 Uiso 1 calc R . .
C16 C 0.69311(17) 0.5837(2) 0.58948(14) 0.0543(10) Uani 1 d . . .
H16A H 0.7310 0.6197 0.5908 0.065 Uiso 1 calc R . .
H16B H 0.6840 0.5667 0.6198 0.065 Uiso 1 calc R . .
C17 C 0.64066(19) 0.6386(3) 0.57129(17) 0.0702(13) Uani 1 d . . .
H17 H 0.6042 0.5995 0.5666 0.084 Uiso 1 calc R . .
C18 C 0.6232(2) 0.7087(3) 0.6035(2) 0.0971(18) Uani 1 d . . .
H18A H 0.6118 0.6813 0.6311 0.146 Uiso 1 calc R . .
H18B H 0.5881 0.7421 0.5914 0.146 Uiso 1 calc R . .
H18C H 0.6583 0.7478 0.6090 0.146 Uiso 1 calc R . .
C19 C 0.6555(2) 0.6779(3) 0.52766(18) 0.0912(17) Uani 1 d . . .
H19A H 0.6945 0.7100 0.5305 0.137 Uiso 1 calc R . .
H19B H 0.6224 0.7178 0.5182 0.137 Uiso 1 calc R . .
H19C H 0.6593 0.6313 0.5060 0.137 Uiso 1 calc R . .
N3 N 0.63578(12) 0.23498(19) 0.58561(10) 0.0454(8) Uani 1 d . . .
H3A H 0.6383 0.2861 0.6007 0.055 Uiso 1 calc R . .
H3B H 0.6277 0.2463 0.5568 0.055 Uiso 1 calc R . .
H3C H 0.6721 0.2057 0.5887 0.055 Uiso 1 calc R . .
C25 C 0.58584(17) 0.1812(3) 0.60285(14) 0.0547(10) Uani 1 d . . .
H25A H 0.5470 0.2152 0.6014 0.066 Uiso 1 calc R . .
H25B H 0.5955 0.1678 0.6340 0.066 Uiso 1 calc R . .
C26 C 0.57652(19) 0.0982(3) 0.57842(16) 0.0667(12) Uani 1 d . . .
H26A H 0.6157 0.0651 0.5794 0.080 Uiso 1 calc R . .
H26B H 0.5662 0.1120 0.5474 0.080 Uiso 1 calc R . .
C27 C 0.5259(2) 0.0404(4) 0.5961(2) 0.0904(16) Uani 1 d . . .
H27 H 0.5328 0.0326 0.6283 0.108 Uiso 1 calc R . .
C28 C 0.4642(3) 0.0807(5) 0.5873(3) 0.158(3) Uani 1 d . . .
H28A H 0.4627 0.1378 0.6017 0.237 Uiso 1 calc R . .
H28B H 0.4322 0.0428 0.5988 0.237 Uiso 1 calc R . .
H28C H 0.4572 0.0880 0.5557 0.237 Uiso 1 calc R . .
C29 C 0.5266(4) -0.0462(4) 0.5743(4) 0.197(5) Uani 1 d . . .
H29A H 0.5639 -0.0780 0.5838 0.295 Uiso 1 calc R . .
H29B H 0.5263 -0.0382 0.5425 0.295 Uiso 1 calc R . .
H29C H 0.4902 -0.0796 0.5823 0.295 Uiso 1 calc R . .
N4 N 0.86510(12) 0.20939(18) 0.59612(10) 0.0435(7) Uani 1 d . . .
H4D H 0.8634 0.2509 0.6173 0.052 Uiso 1 calc R . .
H4E H 0.8739 0.1568 0.6086 0.052 Uiso 1 calc R . .
H4F H 0.8280 0.2063 0.5814 0.052 Uiso 1 calc R . .
C35 C 0.91370(17) 0.2323(2) 0.56530(13) 0.0510(10) Uani 1 d . . .
H35A H 0.9537 0.2369 0.5817 0.061 Uiso 1 calc R . .
H35B H 0.9043 0.2901 0.5522 0.061 Uiso 1 calc R . .
C36 C 0.91924(18) 0.1660(3) 0.52917(13) 0.0565(11) Uani 1 d . . .
H36A H 0.8782 0.1578 0.5147 0.068 Uiso 1 calc R . .
H36B H 0.9318 0.1095 0.5423 0.068 Uiso 1 calc R . .
C37 C 0.9653(2) 0.1908(3) 0.49444(15) 0.0700(13) Uani 1 d . . .
H37 H 0.9545 0.2501 0.4828 0.084 Uiso 1 calc R . .
C38 C 1.0295(3) 0.1930(5) 0.5129(2) 0.126(2) Uani 1 d . . .
H38A H 1.0326 0.2365 0.5364 0.189 Uiso 1 calc R . .
H38B H 1.0578 0.2085 0.4899 0.189 Uiso 1 calc R . .
H38C H 1.0405 0.1354 0.5248 0.189 Uiso 1 calc R . .
C39 C 0.9614(3) 0.1256(6) 0.4568(2) 0.146(3) Uani 1 d . . .
H39A H 0.9749 0.0681 0.4673 0.219 Uiso 1 calc R . .
H39B H 0.9880 0.1449 0.4335 0.219 Uiso 1 calc R . .
H39C H 0.9187 0.1220 0.4454 0.219 Uiso 1 calc R . .
C43X C 0.8071(6) 0.8598(11) 0.3839(4) 0.308(13) Uiso 0.767(10) d PD C 1
C44 C 0.7807(5) 0.8207(7) 0.3467(3) 0.172(5) Uiso 0.767(10) d PD C 1
H44 H 0.7982 0.8273 0.3189 0.206 Uiso 0.767(10) calc PR C 1
C45 C 0.7283(5) 0.7721(7) 0.3518(4) 0.188(6) Uiso 0.767(10) d PD C 1
H45 H 0.7108 0.7427 0.3270 0.226 Uiso 0.767(10) calc PR C 1
C46 C 0.7001(6) 0.7642(12) 0.3907(5) 0.265(9) Uiso 0.767(10) d PD C 1
H46 H 0.6635 0.7306 0.3927 0.318 Uiso 0.767(10) calc PR C 1
C47 C 0.7255(8) 0.8055(16) 0.4271(5) 0.392(17) Uiso 0.767(10) d PD C 1
H47 H 0.7038 0.8095 0.4534 0.470 Uiso 0.767(10) calc PR C 1
C48 C 0.7837(6) 0.8411(9) 0.4238(3) 0.194(6) Uiso 0.767(10) d PD C 1
H48 H 0.8078 0.8528 0.4497 0.232 Uiso 0.767(10) calc PR C 1
C49 C 0.8600(5) 0.9086(8) 0.3839(4) 0.191(6) Uiso 0.767(10) d PD C 1
H49A H 0.8823 0.9020 0.4121 0.286 Uiso 0.767(10) calc PR C 1
H49B H 0.8494 0.9702 0.3793 0.286 Uiso 0.767(10) calc PR C 1
H49C H 0.8861 0.8885 0.3604 0.286 Uiso 0.767(10) calc PR C 1
C43Y C 0.8071(6) 0.8605(9) 0.3890(4) 0.041(5) Uiso 0.233(10) d PD C 2
C44A C 0.7480(8) 0.874(2) 0.3711(9) 0.25(3) Uiso 0.233(10) d PD C 2
H44A H 0.7422 0.9132 0.3472 0.304 Uiso 0.233(10) calc PR C 2
C45A C 0.6982(7) 0.832(3) 0.3876(13) 0.39(6) Uiso 0.233(10) d PD C 2
H45A H 0.6583 0.8410 0.3747 0.473 Uiso 0.233(10) calc PR C 2
C46A C 0.7058(9) 0.776(2) 0.4228(10) 0.139(13) Uiso 0.233(10) d PD C 2
H46A H 0.6711 0.7496 0.4355 0.167 Uiso 0.233(10) calc PR C 2
C47A C 0.7651(11) 0.7590(16) 0.4393(8) 0.133(12) Uiso 0.233(10) d PD C 2
H47A H 0.7718 0.7131 0.4598 0.160 Uiso 0.233(10) calc PR C 2
C48A C 0.8145(8) 0.8088(16) 0.4259(6) 0.112(10) Uiso 0.233(10) d PD C 2
H48A H 0.8528 0.8073 0.4418 0.134 Uiso 0.233(10) calc PR C 2
C49A C 0.8498(10) 0.8661(19) 0.3552(7) 0.109(10) Uiso 0.233(10) d PD C 2
H49D H 0.8918 0.8605 0.3677 0.164 Uiso 0.233(10) calc PR C 2
H49E H 0.8453 0.9226 0.3404 0.164 Uiso 0.233(10) calc PR C 2
H49F H 0.8418 0.8190 0.3340 0.164 Uiso 0.233(10) calc PR C 2

loop_
_atom_site_aniso_label
_atom_site_aniso_U_11
_atom_site_aniso_U_22
_atom_site_aniso_U_33
_atom_site_aniso_U_23
_atom_site_aniso_U_13
_atom_site_aniso_U_12
S1 0.0420(5) 0.0392(6) 0.0652(7) -0.0022(5) -0.0059(4) 0.0057(4)
Si1 0.0378(6) 0.0326(5) 0.0523(7) 0.0031(5) 0.0039(4) 0.0004(4)
S2 0.0432(5) 0.0425(5) 0.0515(6) 0.0007(4) 0.0059(4) -0.0096(4)
Si2 0.0346(5) 0.0372(6) 0.0555(7) -0.0008(5) 0.0037(4) -0.0053(4)
S3 0.0506(6) 0.0504(6) 0.0536(7) 0.0026(5) 0.0187(5) -0.0016(4)
Si3 0.0344(5) 0.0475(6) 0.0443(6) 0.0070(5) 0.0061(4) 0.0025(4)
Si4 0.0468(6) 0.0592(7) 0.0374(6) 0.0030(5) -0.0022(5) -0.0013(5)
S4 0.0454(6) 0.0656(7) 0.0432(6) -0.0028(5) -0.0051(4) 0.0064(5)
O1 0.0545(15) 0.0354(14) 0.0581(18) 0.0019(12) 0.0085(12) -0.0019(11)
C10 0.069(3) 0.036(2) 0.059(3) -0.0067(19) 0.009(2) -0.0088(19)
C11 0.077(3) 0.053(3) 0.088(4) -0.006(2) -0.012(3) 0.001(2)
C12 0.075(3) 0.051(3) 0.088(4) -0.017(2) 0.012(3) -0.003(2)
C13 0.093(3) 0.059(3) 0.065(3) -0.006(2) 0.021(2) -0.021(2)
O2 0.0327(12) 0.0404(14) 0.0611(17) 0.0105(12) -0.0014(11) 0.0016(11)
C20 0.038(2) 0.056(2) 0.072(3) 0.016(2) -0.0051(19) 0.0073(18)
C21 0.066(3) 0.125(4) 0.084(4) -0.006(3) -0.029(3) 0.019(3)
C22 0.037(2) 0.108(4) 0.126(5) 0.042(4) -0.001(3) -0.001(2)
C23 0.065(3) 0.066(3) 0.130(5) 0.024(3) 0.003(3) 0.022(2)
O3 0.0489(15) 0.0498(15) 0.0570(17) 0.0094(13) 0.0084(12) -0.0030(12)
C30 0.063(3) 0.046(2) 0.068(3) 0.009(2) 0.019(2) -0.002(2)
C31 0.106(4) 0.116(5) 0.083(4) 0.011(4) 0.026(3) -0.019(4)
C32 0.076(4) 0.166(6) 0.101(4) 0.029(4) 0.015(3) -0.050(4)
C33 0.166(6) 0.051(3) 0.185(7) 0.025(4) 0.087(5) 0.005(3)
O4 0.0358(13) 0.0551(15) 0.0561(17) 0.0124(13) 0.0080(11) -0.0058(11)
C40 0.053(2) 0.060(3) 0.074(3) 0.022(2) 0.017(2) -0.006(2)
C41 0.094(4) 0.091(4) 0.068(3) 0.011(3) 0.031(3) 0.012(3)
C42 0.078(3) 0.077(3) 0.080(3) 0.037(3) 0.017(3) 0.009(3)
C43 0.093(4) 0.096(4) 0.115(5) 0.032(3) 0.000(3) -0.050(3)
O5 0.0334(13) 0.0555(16) 0.0663(18) -0.0022(13) 0.0019(12) 0.0006(12)
C50 0.041(2) 0.076(3) 0.094(4) -0.005(3) -0.003(2) -0.001(2)
C51 0.077(4) 0.118(5) 0.155(6) 0.058(5) -0.037(4) -0.001(3)
C52 0.055(3) 0.110(4) 0.117(5) -0.017(4) -0.008(3) -0.023(3)
C53 0.057(3) 0.152(6) 0.188(7) -0.065(5) -0.015(4) 0.042(4)
O6 0.0444(14) 0.0423(14) 0.0678(18) -0.0106(13) -0.0012(12) -0.0047(12)
C60 0.060(3) 0.048(2) 0.081(3) -0.023(2) -0.012(2) 0.003(2)
C61 0.073(3) 0.103(4) 0.079(4) -0.040(3) 0.005(3) 0.005(3)
C62 0.098(4) 0.050(3) 0.152(5) -0.038(3) -0.027(4) -0.002(3)
C63 0.066(3) 0.064(3) 0.121(4) -0.036(3) -0.021(3) 0.025(2)
O7 0.0483(15) 0.0596(16) 0.0523(16) -0.0080(13) 0.0049(12) 0.0168(13)
C70 0.062(3) 0.057(3) 0.061(3) -0.016(2) -0.010(2) 0.008(2)
C71 0.056(3) 0.077(3) 0.086(3) -0.015(3) -0.012(2) 0.010(2)
C72 0.099(4) 0.060(3) 0.094(4) -0.007(3) -0.003(3) -0.003(3)
C73 0.095(4) 0.085(3) 0.073(3) -0.030(3) -0.005(3) 0.030(3)
O8 0.0383(13) 0.0521(15) 0.0584(17) 0.0155(13) 0.0050(12) -0.0031(11)
C80 0.050(2) 0.073(3) 0.061(3) 0.026(2) 0.000(2) -0.013(2)
C81 0.076(3) 0.103(4) 0.094(4) 0.052(3) -0.015(3) -0.025(3)
C82 0.101(4) 0.101(4) 0.089(4) 0.042(3) -0.021(3) -0.058(3)
C83 0.097(4) 0.125(5) 0.077(4) 0.034(3) 0.040(3) -0.002(3)
O9 0.0364(14) 0.0694(17) 0.0605(17) 0.0126(14) -0.0030(12) 0.0009(13)
C90 0.041(2) 0.085(3) 0.064(3) 0.000(3) -0.005(2) 0.016(2)
C91 0.119(5) 0.187(8) 0.227(9) 0.074(7) 0.102(6) 0.095(5)
C92 0.240(9) 0.142(6) 0.218(9) -0.084(6) -0.181(8) 0.101(7)
C93 0.091(4) 0.119(5) 0.139(6) 0.066(4) -0.016(4) 0.018(4)
O10 0.0685(18) 0.0644(18) 0.0566(18) 0.0138(15) -0.0052(14) -0.0054(14)
C100 0.098(4) 0.085(4) 0.045(3) 0.015(2) 0.001(3) -0.033(3)
C101 0.129(5) 0.131(5) 0.047(3) 0.013(3) -0.007(3) -0.028(4)
C102 0.085(4) 0.165(6) 0.077(4) 0.029(4) 0.014(3) -0.038(4)
C103 0.172(7) 0.103(5) 0.096(5) 0.016(4) 0.009(4) -0.059(4)
O11 0.0649(17) 0.0685(19) 0.0394(16) -0.0017(14) -0.0036(13) -0.0045(14)
C110 0.072(3) 0.073(3) 0.047(3) -0.014(2) -0.004(2) -0.001(2)
C111 0.088(4) 0.109(4) 0.089(4) -0.030(3) -0.002(3) 0.026(3)
C112 0.125(4) 0.097(4) 0.062(3) -0.028(3) -0.022(3) -0.010(3)
C113 0.095(4) 0.070(3) 0.067(3) 0.007(3) -0.001(3) -0.009(3)
O12 0.0415(14) 0.0806(19) 0.0426(15) 0.0137(14) -0.0067(11) 0.0077(13)
C120 0.045(2) 0.099(4) 0.064(3) 0.019(3) -0.015(2) 0.012(2)
C121 0.042(3) 0.254(9) 0.123(5) 0.081(6) 0.008(3) 0.022(4)
C122 0.091(4) 0.113(5) 0.098(4) -0.020(3) -0.028(3) 0.050(3)
C123 0.080(3) 0.096(4) 0.080(4) 0.000(3) -0.034(3) 0.006(3)
N1 0.0407(17) 0.0442(18) 0.056(2) -0.0009(15) 0.0018(14) 0.0028(14)
C1 0.046(2) 0.054(2) 0.064(3) 0.006(2) -0.0067(19) 0.0027(18)
C2 0.055(2) 0.069(3) 0.057(3) 0.002(2) -0.003(2) 0.006(2)
C3 0.100(5) 0.128(6) 0.093(4) -0.013(4) -0.044(4) 0.002(4)
C4 0.173(7) 0.182(7) 0.122(6) -0.044(6) -0.079(5) -0.005(6)
C5 0.169(12) 0.099(7) 0.120(9) 0.021(6) -0.072(8) 0.012(7)
C5A 0.032(9) 0.19(2) 0.18(2) -0.11(2) -0.020(10) 0.024(11)
N2 0.0417(17) 0.0464(18) 0.0495(19) 0.0037(15) 0.0045(14) -0.0037(14)
C15 0.045(2) 0.057(2) 0.053(2) 0.015(2) -0.0071(18) -0.0045(19)
C16 0.053(2) 0.045(2) 0.065(3) 0.013(2) 0.002(2) -0.0022(18)
C17 0.050(2) 0.055(3) 0.106(4) 0.017(3) -0.004(2) -0.007(2)
C18 0.081(4) 0.067(3) 0.144(5) 0.011(3) 0.013(3) 0.019(3)
C19 0.083(3) 0.077(3) 0.111(4) 0.033(3) -0.030(3) -0.006(3)
N3 0.0375(16) 0.0518(18) 0.0468(19) 0.0013(15) -0.0002(14) 0.0024(14)
C25 0.043(2) 0.065(3) 0.057(3) 0.001(2) 0.0060(18) -0.0057(19)
C26 0.056(3) 0.067(3) 0.077(3) 0.001(3) 0.003(2) -0.002(2)
C27 0.068(3) 0.090(4) 0.112(4) 0.009(3) -0.008(3) -0.032(3)
C28 0.100(5) 0.174(7) 0.202(8) -0.015(6) 0.048(5) -0.063(5)
C29 0.136(7) 0.079(5) 0.376(15) -0.017(7) 0.016(8) -0.043(4)
N4 0.0404(16) 0.0372(16) 0.053(2) 0.0024(14) -0.0001(14) -0.0014(13)
C35 0.044(2) 0.044(2) 0.066(3) 0.009(2) 0.0097(19) -0.0052(17)
C36 0.053(2) 0.059(3) 0.058(3) 0.001(2) 0.0085(19) -0.002(2)
C37 0.068(3) 0.072(3) 0.072(3) 0.015(3) 0.023(2) 0.003(2)
C38 0.082(4) 0.168(6) 0.130(6) -0.018(5) 0.039(4) -0.026(4)
C39 0.135(6) 0.225(9) 0.080(4) -0.048(5) 0.044(4) -0.012(6)

loop_
_atom_type_symbol
_atom_type_description
_atom_type_scat_dispersion_real
_atom_type_scat_dispersion_imag
_atom_type_scat_source
C C 0.0033 0.0016 'International Tables Vol C Tables 4.2.6.8 and 6.1.1.4'
H H 0.0000 0.0000 'International Tables Vol C Tables 4.2.6.8 and 6.1.1.4'
N N 0.0061 0.0033 'International Tables Vol C Tables 4.2.6.8 and 6.1.1.4'
O O 0.0106 0.0060 'International Tables Vol C Tables 4.2.6.8 and 6.1.1.4'
Si Si 0.0817 0.0704 'International Tables Vol C Tables 4.2.6.8 and 6.1.1.4'
S S 0.1246 0.1234 'International Tables Vol C Tables 4.2.6.8 and 6.1.1.4'

loop_
_geom_angle_atom_site_label_1
_geom_angle_atom_site_label_2
_geom_angle_atom_site_label_3
_geom_angle
O1 Si1 O3 104.48(13)
O1 Si1 O2 109.01(13)
O3 Si1 O2 104.99(13)
O1 Si1 S1 114.88(11)
O3 Si1 S1 115.67(11)
O2 Si1 S1 107.26(9)
O5 Si2 O6 105.01(13)
O5 Si2 O4 104.75(14)
O6 Si2 O4 108.96(14)
O5 Si2 S2 115.55(11)
O6 Si2 S2 114.77(11)
O4 Si2 S2 107.25(10)
O9 Si3 O7 104.90(14)
O9 Si3 O8 105.08(13)
O7 Si3 O8 109.32(14)
O9 Si3 S3 114.34(11)
O7 Si3 S3 115.47(11)
O8 Si3 S3 107.21(10)
O10 Si4 O11 104.27(15)
O10 Si4 O12 103.57(15)
O11 Si4 O12 109.70(15)
O10 Si4 S4 116.37(12)
O11 Si4 S4 115.13(11)
O12 Si4 S4 107.13(10)
C10 O1 Si1 133.5(2)
O1 C10 C12 105.9(3)
O1 C10 C11 108.7(3)
C12 C10 C11 110.7(3)
O1 C10 C13 111.0(3)
C12 C10 C13 109.8(4)
C11 C10 C13 110.6(4)
C10 C11 H11A 109.5
C10 C11 H11B 109.5
H11A C11 H11B 109.5
C10 C11 H11C 109.5
H11A C11 H11C 109.5
H11B C11 H11C 109.5
C10 C12 H12A 109.5
C10 C12 H12B 109.5
H12A C12 H12B 109.5
C10 C12 H12C 109.5
H12A C12 H12C 109.5
H12B C12 H12C 109.5
C10 C13 H13A 109.5
C10 C13 H13B 109.5
H13A C13 H13B 109.5
C10 C13 H13C 109.5
H13A C13 H13C 109.5
H13B C13 H13C 109.5
C20 O2 Si1 130.2(2)
O2 C20 C22 105.9(3)
O2 C20 C21 108.0(3)
C22 C20 C21 111.1(4)
O2 C20 C23 110.8(3)
C22 C20 C23 109.4(4)
C21 C20 C23 111.6(4)
C20 C21 H21A 109.5
C20 C21 H21B 109.5
H21A C21 H21B 109.5
C20 C21 H21C 109.5
H21A C21 H21C 109.5
H21B C21 H21C 109.5
C20 C22 H22A 109.5
C20 C22 H22B 109.5
H22A C22 H22B 109.5
C20 C22 H22C 109.5
H22A C22 H22C 109.5
H22B C22 H22C 109.5
C20 C23 H23A 109.5
C20 C23 H23B 109.5
H23A C23 H23B 109.5
C20 C23 H23C 109.5
H23A C23 H23C 109.5
H23B C23 H23C 109.5
C30 O3 Si1 132.8(3)
O3 C30 C31 106.5(4)
O3 C30 C33 107.3(4)
C31 C30 C33 112.1(5)
O3 C30 C32 111.1(4)
C31 C30 C32 110.0(4)
C33 C30 C32 109.9(5)
C30 C31 H31A 109.5
C30 C31 H31B 109.5
H31A C31 H31B 109.5
C30 C31 H31C 109.5
H31A C31 H31C 109.5
H31B C31 H31C 109.5
C30 C32 H32A 109.5
C30 C32 H32B 109.5
H32A C32 H32B 109.5
C30 C32 H32C 109.5
H32A C32 H32C 109.5
H32B C32 H32C 109.5
C30 C33 H33A 109.5
C30 C33 H33B 109.5
H33A C33 H33B 109.5
C30 C33 H33C 109.5
H33A C33 H33C 109.5
H33B C33 H33C 109.5
C40 O4 Si2 131.9(2)
O4 C40 C43 110.0(4)
O4 C40 C42 104.8(3)
C43 C40 C42 110.6(4)
O4 C40 C41 107.8(3)
C43 C40 C41 113.0(4)
C42 C40 C41 110.3(4)
C40 C41 H41A 109.5
C40 C41 H41B 109.5
H41A C41 H41B 109.5
C40 C41 H41C 109.5
H41A C41 H41C 109.5
H41B C41 H41C 109.5
C40 C42 H42A 109.5
C40 C42 H42B 109.5
H42A C42 H42B 109.5
C40 C42 H42C 109.5
H42A C42 H42C 109.5
H42B C42 H42C 109.5
C40 C43 H43A 109.5
C40 C43 H43B 109.5
H43A C43 H43B 109.5
C40 C43 H43C 109.5
H43A C43 H43C 109.5
H43B C43 H43C 109.5
C50 O5 Si2 132.7(3)
O5 C50 C53 105.3(4)
O5 C50 C51 110.9(4)
C53 C50 C51 114.7(5)
O5 C50 C52 108.2(4)
C53 C50 C52 109.2(4)
C51 C50 C52 108.4(5)
C50 C51 H51A 109.5
C50 C51 H51B 109.5
H51A C51 H51B 109.5
C50 C51 H51C 109.5
H51A C51 H51C 109.5
H51B C51 H51C 109.5
C50 C52 H52A 109.5
C50 C52 H52B 109.5
H52A C52 H52B 109.5
C50 C52 H52C 109.5
H52A C52 H52C 109.5
H52B C52 H52C 109.5
C50 C53 H53A 109.5
C50 C53 H53B 109.5
H53A C53 H53B 109.5
C50 C53 H53C 109.5
H53A C53 H53C 109.5
H53B C53 H53C 109.5
C60 O6 Si2 132.6(2)
O6 C60 C63 112.4(4)
O6 C60 C62 105.9(4)
C63 C60 C62 111.2(4)
O6 C60 C61 107.6(3)
C63 C60 C61 109.8(4)
C62 C60 C61 109.8(4)
C60 C61 H61A 109.5
C60 C61 H61B 109.5
H61A C61 H61B 109.5
C60 C61 H61C 109.5
H61A C61 H61C 109.5
H61B C61 H61C 109.5
C60 C62 H62A 109.5
C60 C62 H62B 109.5
H62A C62 H62B 109.5
C60 C62 H62C 109.5
H62A C62 H62C 109.5
H62B C62 H62C 109.5
C60 C63 H63A 109.5
C60 C63 H63B 109.5
H63A C63 H63B 109.5
C60 C63 H63C 109.5
H63A C63 H63C 109.5
H63B C63 H63C 109.5
C70 O7 Si3 133.9(2)
O7 C70 C72 107.9(3)
O7 C70 C71 111.4(3)
C72 C70 C71 111.1(4)
O7 C70 C73 104.5(4)
C72 C70 C73 111.4(4)
C71 C70 C73 110.4(4)
C70 C71 H71A 109.5
C70 C71 H71B 109.5
H71A C71 H71B 109.5
C70 C71 H71C 109.5
H71A C71 H71C 109.5
H71B C71 H71C 109.5
C70 C72 H72A 109.5
C70 C72 H72B 109.5
H72A C72 H72B 109.5
C70 C72 H72C 109.5
H72A C72 H72C 109.5
H72B C72 H72C 109.5
C70 C73 H73A 109.5
C70 C73 H73B 109.5
H73A C73 H73B 109.5
C70 C73 H73C 109.5
H73A C73 H73C 109.5
H73B C73 H73C 109.5
C80 O8 Si3 130.2(2)
O8 C80 C82 108.3(3)
O8 C80 C81 105.1(3)
C82 C80 C81 111.6(4)
O8 C80 C83 110.6(4)
C82 C80 C83 112.2(4)
C81 C80 C83 108.8(4)
C80 C81 H81A 109.5
C80 C81 H81B 109.5
H81A C81 H81B 109.5
C80 C81 H81C 109.5
H81A C81 H81C 109.5
H81B C81 H81C 109.5
C80 C82 H82A 109.5
C80 C82 H82B 109.5
H82A C82 H82B 109.5
C80 C82 H82C 109.5
H82A C82 H82C 109.5
H82B C82 H82C 109.5
C80 C83 H83A 109.5
C80 C83 H83B 109.5
H83A C83 H83B 109.5
C80 C83 H83C 109.5
H83A C83 H83C 109.5
H83B C83 H83C 109.5
C90 O9 Si3 132.6(3)
O9 C90 C92 105.0(4)
O9 C90 C91 105.4(4)
C92 C90 C91 114.2(7)
O9 C90 C93 113.6(4)
C92 C90 C93 109.3(6)
C91 C90 C93 109.3(5)
C90 C91 H91A 109.5
C90 C91 H91B 109.5
H91A C91 H91B 109.5
C90 C91 H91C 109.5
H91A C91 H91C 109.5
H91B C91 H91C 109.5
C90 C92 H92A 109.5
C90 C92 H92B 109.5
H92A C92 H92B 109.5
C90 C92 H92C 109.5
H92A C92 H92C 109.5
H92B C92 H92C 109.5
C90 C93 H93A 109.5
C90 C93 H93B 109.5
H93A C93 H93B 109.5
C90 C93 H93C 109.5
H93A C93 H93C 109.5
H93B C93 H93C 109.5
C100 O10 Si4 132.6(3)
O10 C100 C102 111.1(4)
O10 C100 C103 105.6(5)
C102 C100 C103 112.1(5)
O10 C100 C101 107.4(4)
C102 C100 C101 110.3(5)
C103 C100 C101 110.2(5)
C100 C101 H10A 109.5
C100 C101 H10B 109.5
H10A C101 H10B 109.5
C100 C101 H10C 109.5
H10A C101 H10C 109.5
H10B C101 H10C 109.5
C100 C102 H10D 109.5
C100 C102 H10E 109.5
H10D C102 H10E 109.5
C100 C102 H10F 109.5
H10D C102 H10F 109.5
H10E C102 H10F 109.5
C100 C103 H10G 109.5
C100 C103 H10H 109.5
H10G C103 H10H 109.5
C100 C103 H10I 109.5
H10G C103 H10I 109.5
H10H C103 H10I 109.5
C110 O11 Si4 132.7(3)
O11 C110 C111 108.4(4)
O11 C110 C113 111.4(4)
C111 C110 C113 110.8(4)
O11 C110 C112 104.6(4)
C111 C110 C112 110.0(4)
C113 C110 C112 111.4(4)
C110 C111 H11D 109.5
C110 C111 H11E 109.5
H11D C111 H11E 109.5
C110 C111 H11F 109.5
H11D C111 H11F 109.5
H11E C111 H11F 109.5
C110 C112 H11G 109.5
C110 C112 H11H 109.5
H11G C112 H11H 109.5
C110 C112 H11I 109.5
H11G C112 H11I 109.5
H11H C112 H11I 109.5
C110 C113 H11J 109.5
C110 C113 H11K 109.5
H11J C113 H11K 109.5
C110 C113 H11L 109.5
H11J C113 H11L 109.5
H11K C113 H11L 109.5
C120 O12 Si4 130.3(2)
O12 C120 C121 105.8(4)
O12 C120 C123 111.3(4)
C121 C120 C123 110.9(5)
O12 C120 C122 108.3(4)
C121 C120 C122 111.2(5)
C123 C120 C122 109.3(4)
C120 C121 H12D 109.5
C120 C121 H12E 109.5
H12D C121 H12E 109.5
C120 C121 H12F 109.5
H12D C121 H12F 109.5
H12E C121 H12F 109.5
C120 C122 H12G 109.5
C120 C122 H12H 109.5
H12G C122 H12H 109.5
C120 C122 H12I 109.5
H12G C122 H12I 109.5
H12H C122 H12I 109.5
C120 C123 H12J 109.5
C120 C123 H12K 109.5
H12J C123 H12K 109.5
C120 C123 H12L 109.5
H12J C123 H12L 109.5
H12K C123 H12L 109.5
C1 N1 H1A 109.5
C1 N1 H1B 109.5
H1A N1 H1B 109.5
C1 N1 H1C 109.5
H1A N1 H1C 109.5
H1B N1 H1C 109.5
N1 C1 C2 111.1(3)
N1 C1 H1D 109.4
C2 C1 H1D 109.4
N1 C1 H1E 109.4
C2 C1 H1E 109.4
H1D C1 H1E 108.0
C3 C2 C1 114.1(4)
C3 C2 H2A 95.5
C1 C2 H2A 112.0
C3 C2 H2B 118.0
C1 C2 H2B 107.7
H2A C2 H2B 109.1
C5 C3 C5A 82.1(13)
C5 C3 C2 121.2(7)
C5A C3 C2 126.4(12)
C5 C3 C4 115.1(7)
C5A C3 C4 101.4(9)
C2 C3 C4 108.0(5)
C5 C3 H3 103.4
C2 C3 H3 103.4
C4 C3 H3 103.4
C3 C4 H4A 109.5
C3 C4 H4B 109.5
H4A C4 H4B 109.5
C3 C4 H4C 109.5
H4A C4 H4C 109.5
H4B C4 H4C 109.5
C3 C5 H5A 109.5
C3 C5 H5B 109.5
H5A C5 H5B 109.5
C3 C5 H5C 109.5
H5A C5 H5C 109.5
H5B C5 H5C 109.5
C3 C5A H5A1 109.5
C3 C5A H5A2 109.5
H5A1 C5A H5A2 109.5
C3 C5A H5A3 109.5
H5A1 C5A H5A3 109.5
H5A2 C5A H5A3 109.5
C15 N2 H2C 109.5
C15 N2 H2D 109.5
H2C N2 H2D 109.5
C15 N2 H2E 109.5
H2C N2 H2E 109.5
H2D N2 H2E 109.5
N2 C15 C16 112.1(3)
N2 C15 H15A 109.2
C16 C15 H15A 109.2
N2 C15 H15B 109.2
C16 C15 H15B 109.2
H15A C15 H15B 107.9
C15 C16 C17 114.4(4)
C15 C16 H16A 108.7
C17 C16 H16A 108.7
C15 C16 H16B 108.7
C17 C16 H16B 108.7
H16A C16 H16B 107.6
C16 C17 C19 111.6(4)
C16 C17 C18 111.0(4)
C19 C17 C18 111.1(4)
C16 C17 H17 107.7
C19 C17 H17 107.7
C18 C17 H17 107.7
C17 C18 H18A 109.5
C17 C18 H18B 109.5
H18A C18 H18B 109.5
C17 C18 H18C 109.5
H18A C18 H18C 109.5
H18B C18 H18C 109.5
C17 C19 H19A 109.5
C17 C19 H19B 109.5
H19A C19 H19B 109.5
C17 C19 H19C 109.5
H19A C19 H19C 109.5
H19B C19 H19C 109.5
C25 N3 H3A 109.5
C25 N3 H3B 109.5
H3A N3 H3B 109.5
C25 N3 H3C 109.5
H3A N3 H3C 109.5
H3B N3 H3C 109.5
N3 C25 C26 112.8(3)
N3 C25 H25A 109.0
C26 C25 H25A 109.0
N3 C25 H25B 109.0
C26 C25 H25B 109.0
H25A C25 H25B 107.8
C25 C26 C27 114.0(4)
C25 C26 H26A 108.8
C27 C26 H26A 108.8
C25 C26 H26B 108.8
C27 C26 H26B 108.8
H26A C26 H26B 107.6
C29 C27 C28 108.3(6)
C29 C27 C26 109.9(5)
C28 C27 C26 110.4(5)
C29 C27 H27 109.4
C28 C27 H27 109.4
C26 C27 H27 109.4
C27 C28 H28A 109.5
C27 C28 H28B 109.5
H28A C28 H28B 109.5
C27 C28 H28C 109.5
H28A C28 H28C 109.5
H28B C28 H28C 109.5
C27 C29 H29A 109.5
C27 C29 H29B 109.5
H29A C29 H29B 109.5
C27 C29 H29C 109.5
H29A C29 H29C 109.5
H29B C29 H29C 109.5
C35 N4 H4D 109.5
C35 N4 H4E 109.5
H4D N4 H4E 109.5
C35 N4 H4F 109.5
H4D N4 H4F 109.5
H4E N4 H4F 109.5
N4 C35 C36 112.5(3)
N4 C35 H35A 109.1
C36 C35 H35A 109.1
N4 C35 H35B 109.1
C36 C35 H35B 109.1
H35A C35 H35B 107.8
C35 C36 C37 114.3(3)
C35 C36 H36A 108.7
C37 C36 H36A 108.7
C35 C36 H36B 108.7
C37 C36 H36B 108.7
H36A C36 H36B 107.6
C38 C37 C39 109.2(5)
C38 C37 C36 111.6(4)
C39 C37 C36 109.9(4)
C38 C37 H37 108.7
C39 C37 H37 108.7
C36 C37 H37 108.7
C37 C38 H38A 109.5
C37 C38 H38B 109.5
H38A C38 H38B 109.5
C37 C38 H38C 109.5
H38A C38 H38C 109.5
H38B C38 H38C 109.5
C37 C39 H39A 109.5
C37 C39 H39B 109.5
H39A C39 H39B 109.5
C37 C39 H39C 109.5
H39A C39 H39C 109.5
H39B C39 H39C 109.5
C48 C43X C49 116.7(8)
C48 C43X C44 118.9(6)
C49 C43X C44 123.9(8)
C45 C44 C43X 117.5(7)
C45 C44 H44 121.3
C43X C44 H44 121.3
C46 C45 C44 123.2(7)
C46 C45 H45 118.4
C44 C45 H45 118.4
C45 C46 C47 118.9(7)
C45 C46 H46 120.5
C47 C46 H46 120.5
C46 C47 C48 117.7(8)
C46 C47 H47 121.1
C48 C47 H47 121.1
C43X C48 C47 120.9(8)
C43X C48 H48 119.5
C47 C48 H48 119.5
C48A C43Y C44A 119.1(7)
C48A C43Y C49A 124.8(12)
C44A C43Y C49A 108.6(11)
C45A C44A C43Y 120.7(7)
C45A C44A H44A 119.6
C43Y C44A H44A 119.6
C44A C45A C46A 120.4(8)
C44A C45A H45A 119.8
C46A C45A H45A 119.8
C45A C46A C47A 118.9(7)
C45A C46A H46A 120.6
C47A C46A H46A 120.6
C48A C47A C46A 120.2(8)
C48A C47A H47A 119.9
C46A C47A H47A 119.9
C43Y C48A C47A 119.1(8)
C43Y C48A H48A 120.4
C47A C48A H48A 120.4
C43Y C49A H49D 109.5
C43Y C49A H49E 109.5
H49D C49A H49E 109.5
C43Y C49A H49F 109.5
H49D C49A H49F 109.5
H49E C49A H49F 109.5

loop_
_geom_bond_atom_site_label_1
_geom_bond_atom_site_label_2
_geom_bond_distance
S1 Si1 2.0368(13)
Si1 O1 1.622(3)
Si1 O3 1.628(3)
Si1 O2 1.647(2)
S2 Si2 2.0371(13)
Si2 O5 1.621(3)
Si2 O6 1.626(3)
Si2 O4 1.659(3)
S3 Si3 2.0481(14)
Si3 O9 1.625(3)
Si3 O7 1.629(3)
Si3 O8 1.645(3)
Si4 O10 1.625(3)
Si4 O11 1.635(3)
Si4 O12 1.642(3)
Si4 S4 2.0370(15)
O1 C10 1.438(5)
C10 C12 1.500(5)
C10 C11 1.519(6)
C10 C13 1.522(6)
C11 H11A 0.9800
C11 H11B 0.9800
C11 H11C 0.9800
C12 H12A 0.9800
C12 H12B 0.9800
C12 H12C 0.9800
C13 H13A 0.9800
C13 H13B 0.9800
C13 H13C 0.9800
O2 C20 1.455(4)
C20 C22 1.498(6)
C20 C21 1.509(6)
C20 C23 1.514(6)
C21 H21A 0.9800
C21 H21B 0.9800
C21 H21C 0.9800
C22 H22A 0.9800
C22 H22B 0.9800
C22 H22C 0.9800
C23 H23A 0.9800
C23 H23B 0.9800
C23 H23C 0.9800
O3 C30 1.432(4)
C30 C31 1.479(7)
C30 C33 1.490(7)
C30 C32 1.518(7)
C31 H31A 0.9800
C31 H31B 0.9800
C31 H31C 0.9800
C32 H32A 0.9800
C32 H32B 0.9800
C32 H32C 0.9800
C33 H33A 0.9800
C33 H33B 0.9800
C33 H33C 0.9800
O4 C40 1.469(5)
C40 C43 1.493(6)
C40 C42 1.510(6)
C40 C41 1.511(6)
C41 H41A 0.9800
C41 H41B 0.9800
C41 H41C 0.9800
C42 H42A 0.9800
C42 H42B 0.9800
C42 H42C 0.9800
C43 H43A 0.9800
C43 H43B 0.9800
C43 H43C 0.9800
O5 C50 1.432(5)
C50 C53 1.516(7)
C50 C51 1.519(7)
C50 C52 1.528(7)
C51 H51A 0.9800
C51 H51B 0.9800
C51 H51C 0.9800
C52 H52A 0.9800
C52 H52B 0.9800
C52 H52C 0.9800
C53 H53A 0.9800
C53 H53B 0.9800
C53 H53C 0.9800
O6 C60 1.424(5)
C60 C63 1.506(6)
C60 C62 1.518(6)
C60 C61 1.522(7)
C61 H61A 0.9800
C61 H61B 0.9800
C61 H61C 0.9800
C62 H62A 0.9800
C62 H62B 0.9800
C62 H62C 0.9800
C63 H63A 0.9800
C63 H63B 0.9800
C63 H63C 0.9800
O7 C70 1.433(5)
C70 C72 1.497(6)
C70 C71 1.510(6)
C70 C73 1.529(6)
C71 H71A 0.9800
C71 H71B 0.9800
C71 H71C 0.9800
C72 H72A 0.9800
C72 H72B 0.9800
C72 H72C 0.9800
C73 H73A 0.9800
C73 H73B 0.9800
C73 H73C 0.9800
O8 C80 1.459(4)
C80 C82 1.486(6)
C80 C81 1.504(6)
C80 C83 1.518(7)
C81 H81A 0.9800
C81 H81B 0.9800
C81 H81C 0.9800
C82 H82A 0.9800
C82 H82B 0.9800
C82 H82C 0.9800
C83 H83A 0.9800
C83 H83B 0.9800
C83 H83C 0.9800
O9 C90 1.434(5)
C90 C92 1.462(7)
C90 C91 1.496(7)
C90 C93 1.501(7)
C91 H91A 0.9800
C91 H91B 0.9800
C91 H91C 0.9800
C92 H92A 0.9800
C92 H92B 0.9800
C92 H92C 0.9800
C93 H93A 0.9800
C93 H93B 0.9800
C93 H93C 0.9800
O10 C100 1.446(5)
C100 C102 1.493(7)
C100 C103 1.507(8)
C100 C101 1.525(6)
C101 H10A 0.9800
C101 H10B 0.9800
C101 H10C 0.9800
C102 H10D 0.9800
C102 H10E 0.9800
C102 H10F 0.9800
C103 H10G 0.9800
C103 H10H 0.9800
C103 H10I 0.9800
O11 C110 1.434(5)
C110 C111 1.501(6)
C110 C113 1.508(6)
C110 C112 1.522(6)
C111 H11D 0.9800
C111 H11E 0.9800
C111 H11F 0.9800
C112 H11G 0.9800
C112 H11H 0.9800
C112 H11I 0.9800
C113 H11J 0.9800
C113 H11K 0.9800
C113 H11L 0.9800
O12 C120 1.454(4)
C120 C121 1.500(7)
C120 C123 1.504(7)
C120 C122 1.537(7)
C121 H12D 0.9800
C121 H12E 0.9800
C121 H12F 0.9800
C122 H12G 0.9800
C122 H12H 0.9800
C122 H12I 0.9800
C123 H12J 0.9800
C123 H12K 0.9800
C123 H12L 0.9800
N1 C1 1.475(4)
N1 H1A 0.9100
N1 H1B 0.9100
N1 H1C 0.9100
C1 C2 1.515(6)
C1 H1D 0.9900
C1 H1E 0.9900
C2 C3 1.497(6)
C2 H2A 0.9900
C2 H2B 0.9900
C3 C5 1.316(10)
C3 C5A 1.320(17)
C3 C4 1.549(9)
C3 H3 1.0000
C4 H4A 0.9800
C4 H4B 0.9800
C4 H4C 0.9800
C5 H5A 0.9800
C5 H5B 0.9800
C5 H5C 0.9800
C5A H5A1 0.9800
C5A H5A2 0.9800
C5A H5A3 0.9800
N2 C15 1.476(4)
N2 H2C 0.9100
N2 H2D 0.9100
N2 H2E 0.9100
C15 C16 1.497(5)
C15 H15A 0.9900
C15 H15B 0.9900
C16 C17 1.507(5)
C16 H16A 0.9900
C16 H16B 0.9900
C17 C19 1.508(7)
C17 C18 1.515(7)
C17 H17 1.0000
C18 H18A 0.9800
C18 H18B 0.9800
C18 H18C 0.9800
C19 H19A 0.9800
C19 H19B 0.9800
C19 H19C 0.9800
N3 C25 1.473(5)
N3 H3A 0.9100
N3 H3B 0.9100
N3 H3C 0.9100
C25 C26 1.486(6)
C25 H25A 0.9900
C25 H25B 0.9900
C26 C27 1.526(6)
C26 H26A 0.9900
C26 H26B 0.9900
C27 C29 1.485(9)
C27 C28 1.490(9)
C27 H27 1.0000
C28 H28A 0.9800
C28 H28B 0.9800
C28 H28C 0.9800
C29 H29A 0.9800
C29 H29B 0.9800
C29 H29C 0.9800
N4 C35 1.481(4)
N4 H4D 0.9100
N4 H4E 0.9100
N4 H4F 0.9100
C35 C36 1.509(5)
C35 H35A 0.9900
C35 H35B 0.9900
C36 C37 1.532(6)
C36 H36A 0.9900
C36 H36B 0.9900
C37 C38 1.486(7)
C37 C39 1.525(8)
C37 H37 1.0000
C38 H38A 0.9800
C38 H38B 0.9800
C38 H38C 0.9800
C39 H39A 0.9800
C39 H39B 0.9800
C39 H39C 0.9800
C43X C48 1.370(8)
C43X C49 1.371(7)
C43X C44 1.391(8)
C44 C45 1.373(7)
C44 H44 0.9500
C45 C46 1.361(8)
C45 H45 0.9500
C46 C47 1.379(9)
C46 H46 0.9500
C47 C48 1.383(8)
C47 H47 0.9500
C48 H48 0.9500
C49 H49A 0.9800
C49 H49B 0.9800
C49 H49C 0.9800
C43Y C48A 1.383(8)
C43Y C44A 1.394(8)
C43Y C49A 1.415(9)
C44A C45A 1.371(8)
C44A H44A 0.9500
C45A C46A 1.381(9)
C45A H45A 0.9500
C46A C47A 1.391(9)
C46A H46A 0.9500
C47A C48A 1.390(9)
C47A H47A 0.9500
C48A H48A 0.9500
C49A H49D 0.9800
C49A H49E 0.9800
C49A H49F 0.9800

loop_
_geom_hbond_atom_site_label_D
_geom_hbond_atom_site_label_H
_geom_hbond_atom_site_label_A
_geom_hbond_distance_DH
_geom_hbond_distance_HA
_geom_hbond_distance_DA
_geom_hbond_angle_DHA
N1 H1A S1 0.91 2.29 3.173(3) 163.5
N1 H1B S2 0.91 2.52 3.288(3) 142.2
N1 H1B S3 0.91 2.87 3.305(3) 111.2
N1 H1C O8 0.91 2.09 2.951(4) 157.2
N2 H2D S2 0.91 2.91 3.331(3) 109.7
N2 H2D S3 0.91 2.43 3.192(3) 140.9
N2 H2C S4 0.91 2.24 3.150(3) 173.2
N2 H2E O4 0.91 1.98 2.850(4) 158.3
N3 H3C S1 0.91 2.41 3.227(3) 150.2
N3 H3A S3 0.91 2.29 3.179(3) 164.6
N3 H3C S4 0.91 2.91 3.317(3) 108.5
N3 H3B O12 0.91 2.10 2.970(4) 160.2
N4 H4F S1 0.91 2.85 3.287(3) 110.7
N4 H4D S2 0.91 2.27 3.172(3) 170.3
N4 H4F S4 0.91 2.47 3.257(3) 145.4
N4 H4E O2 0.91 2.04 2.912(4) 160.4
